data_2236258
loop_
_publ_author_name
'Fun, Hoong-Kun'
'Farhadikoutenaei, Abbas'
'Narayana, B.'
'Nayak, Prakash S.'
'Sarojini, B. K.'

_publ_section_title
;
 (2<i>E</i>)-3-(2-Fluorophenyl)-1-(4-fluorophenyl)prop-2-en-1-one
;
_journal_coeditor_code HB6921
_journal_issue 9
_journal_name_full 'Acta Crystallographica Section E'
_journal_page_first o2658
_journal_paper_doi 10.1107/S1600536812034411
_journal_volume 68
_journal_year 2012
_chemical_formula_iupac 'C15 H10 F2 O'
_chemical_formula_moiety 'C15 H10 F2 O'
_chemical_formula_sum 'C15 H10 F2 O'
_chemical_formula_weight 244.23
_chemical_name_systematic
;
(2<i>E</i>)-3-(2-Fluorophenyl)-1-(4-fluorophenyl)prop-2-en-1-one
;
_space_group_IT_number 14
_symmetry_cell_setting monoclinic
_symmetry_space_group_name_Hall '-P 2ybc'
_symmetry_space_group_name_H-M 'P 1 21/c 1'
_atom_sites_solution_hydrogens geom
_atom_sites_solution_primary direct
_atom_sites_solution_secondary difmap
_audit_creation_method SHELXL-97
_cell_angle_alpha 90.00
_cell_angle_beta 108.827(3)
_cell_angle_gamma 90.00
_cell_formula_units_Z 4
_cell_length_a 14.569(2)
_cell_length_b 7.2737(10)
_cell_length_c 11.3933(15)
_cell_measurement_reflns_used 3240
_cell_measurement_temperature 100.0(10)
_cell_measurement_theta_max 30.03
_cell_measurement_theta_min 2.95
_cell_volume 1142.8(3)
_computing_cell_refinement 'SAINT (Bruker, 2009)'
_computing_data_collection 'APEX2 (Bruker, 2009)'
_computing_data_reduction 'SAINT (Bruker, 2009)'
_computing_molecular_graphics 'SHELXTL (Sheldrick, 2008)'
_computing_publication_material
;
SHELXTL (Sheldrick, 2008) and PLATON (Spek, 2009)
;
_computing_structure_refinement 'SHELXTL (Sheldrick, 2008)'
_computing_structure_solution 'SHELXTL (Sheldrick, 2008)'
_diffrn_ambient_temperature 100.0(10)
_diffrn_measured_fraction_theta_full 0.993
_diffrn_measured_fraction_theta_max 0.993
_diffrn_measurement_device_type 'Bruker APEX DUO CCD'
_diffrn_measurement_method '\f and \w scans'
_diffrn_radiation_monochromator graphite
_diffrn_radiation_source 'fine-focus sealed tube'
_diffrn_radiation_type MoK\a
_diffrn_radiation_wavelength 0.71073
_diffrn_reflns_av_R_equivalents 0.0309
_diffrn_reflns_av_sigmaI/netI 0.0292
_diffrn_reflns_limit_h_max 19
_diffrn_reflns_limit_h_min -20
_diffrn_reflns_limit_k_max 10
_diffrn_reflns_limit_k_min -8
_diffrn_reflns_limit_l_max 16
_diffrn_reflns_limit_l_min -14
_diffrn_reflns_number 12454
_diffrn_reflns_theta_full 30.05
_diffrn_reflns_theta_max 30.05
_diffrn_reflns_theta_min 1.48
_exptl_absorpt_coefficient_mu 0.110
_exptl_absorpt_correction_T_max 0.9888
_exptl_absorpt_correction_T_min 0.9726
_exptl_absorpt_correction_type multi-scan
_exptl_absorpt_process_details '(<i>SADABS</i>; Bruker, 2009)'
_exptl_crystal_colour colourless
_exptl_crystal_density_diffrn 1.420
_exptl_crystal_density_method 'not measured'
_exptl_crystal_description block
_exptl_crystal_F_000 504
_exptl_crystal_size_max 0.25
_exptl_crystal_size_mid 0.23
_exptl_crystal_size_min 0.10
_refine_diff_density_max 0.338
_refine_diff_density_min -0.273
_refine_ls_extinction_method none
_refine_ls_goodness_of_fit_ref 1.024
_refine_ls_hydrogen_treatment constr
_refine_ls_matrix_type full
_refine_ls_number_parameters 163
_refine_ls_number_reflns 3316
_refine_ls_number_restraints 0
_refine_ls_restrained_S_all 1.024
_refine_ls_R_factor_all 0.0604
_refine_ls_R_factor_gt 0.0415
_refine_ls_shift/su_max_lt 0.001
_refine_ls_shift/su_mean 0.000
_refine_ls_structure_factor_coef Fsqd
_refine_ls_weighting_details 'calc w=1/[\s^2^(Fo^2^)+(0.0556P)^2^+0.4256P] where P=(Fo^2^+2Fc^2^)/3'
_refine_ls_weighting_scheme calc
_refine_ls_wR_factor_gt 0.1072
_refine_ls_wR_factor_ref 0.1205
_reflns_number_gt 2525
_reflns_number_total 3316
_reflns_threshold_expression I>2\s(I)
_cod_data_source_file hb6921.cif
_cod_data_source_block I
_cod_original_cell_volume 1142.7(3)
_cod_original_sg_symbol_H-M 'P 21/c'
_cod_database_code 2236258
_cod_database_fobs_code 2236258

loop_
_symmetry_equiv_pos_as_xyz
'x, y, z'
'-x, y+1/2, -z+1/2'
'-x, -y, -z'
'x, -y-1/2, z-1/2'

loop_
_atom_site_type_symbol
_atom_site_label
_atom_site_fract_x
_atom_site_fract_y
_atom_site_fract_z
_atom_site_U_iso_or_equiv
_atom_site_adp_type
_atom_site_calc_flag
_atom_site_refinement_flags
_atom_site_occupancy
_atom_site_symmetry_multiplicity
F F1 0.16014(5) 0.57105(12) 0.38021(7) 0.0270(2) Uani d . 1 1
F F2 0.88539(6) 0.90022(15) 0.48557(7) 0.0357(2) Uani d . 1 1
O O1 0.56195(6) 0.67338(14) 0.29627(8) 0.0249(2) Uani d . 1 1
C C1 0.40989(8) 0.71839(17) 0.49338(11) 0.0190(2) Uani d . 1 1
H H1A 0.4546 0.7712 0.5656 0.023 Uiso calc R 1 1
C C2 0.31519(9) 0.68328(18) 0.48962(11) 0.0203(2) Uani d . 1 1
H H2A 0.2945 0.7111 0.5586 0.024 Uiso calc R 1 1
C C3 0.25209(8) 0.60721(17) 0.38349(11) 0.0195(2) Uani d . 1 1
C C4 0.27869(9) 0.56238(18) 0.28129(11) 0.0209(3) Uani d . 1 1
H H4A 0.2334 0.5097 0.2096 0.025 Uiso calc R 1 1
C C5 0.37332(9) 0.59650(18) 0.28640(11) 0.0193(2) Uani d . 1 1
H H5A 0.3935 0.5653 0.2176 0.023 Uiso calc R 1 1
C C6 0.43978(8) 0.67640(16) 0.39157(11) 0.0171(2) Uani d . 1 1
C C7 0.54041(8) 0.71165(17) 0.38906(11) 0.0181(2) Uani d . 1 1
C C8 0.61241(8) 0.79265(18) 0.50023(11) 0.0198(2) Uani d . 1 1
H H8A 0.5931 0.8268 0.5693 0.024 Uiso calc R 1 1
C C9 0.70435(8) 0.81809(17) 0.50426(11) 0.0189(2) Uani d . 1 1
H H9A 0.7203 0.7847 0.4326 0.023 Uiso calc R 1 1
C C10 0.78236(8) 0.89267(17) 0.60915(11) 0.0183(2) Uani d . 1 1
C C11 0.87245(9) 0.93383(19) 0.59684(11) 0.0222(3) Uani d . 1 1
C C12 0.94940(9) 1.0061(2) 0.69058(13) 0.0264(3) Uani d . 1 1
H H12A 1.0091 1.0334 0.6773 0.032 Uiso calc R 1 1
C C13 0.93744(9) 1.0379(2) 0.80465(12) 0.0256(3) Uani d . 1 1
H H13A 0.9893 1.0873 0.8710 0.031 Uiso calc R 1 1
C C14 0.84936(9) 0.9974(2) 0.82199(12) 0.0252(3) Uani d . 1 1
H H14A 0.8416 1.0181 0.9006 0.030 Uiso calc R 1 1
C C15 0.77291(9) 0.92723(18) 0.72577(12) 0.0215(3) Uani d . 1 1
H H15A 0.7130 0.9021 0.7390 0.026 Uiso calc R 1 1

loop_
_atom_site_aniso_label
_atom_site_aniso_U_11
_atom_site_aniso_U_22
_atom_site_aniso_U_33
_atom_site_aniso_U_12
_atom_site_aniso_U_13
_atom_site_aniso_U_23
F1 0.0162(3) 0.0386(5) 0.0260(4) -0.0048(3) 0.0066(3) -0.0005(3)
F2 0.0216(4) 0.0672(7) 0.0203(4) -0.0037(4) 0.0097(3) -0.0020(4)
O1 0.0216(4) 0.0347(5) 0.0197(4) -0.0006(4) 0.0083(3) -0.0016(4)
C1 0.0180(5) 0.0196(6) 0.0180(5) -0.0003(4) 0.0037(4) -0.0008(5)
C2 0.0196(5) 0.0232(6) 0.0184(6) 0.0001(5) 0.0068(4) -0.0013(5)
C3 0.0156(5) 0.0208(6) 0.0215(6) -0.0006(4) 0.0052(4) 0.0033(5)
C4 0.0199(5) 0.0233(6) 0.0166(5) -0.0022(5) 0.0019(4) 0.0014(5)
C5 0.0209(5) 0.0213(6) 0.0151(5) 0.0001(4) 0.0048(4) 0.0009(4)
C6 0.0167(5) 0.0164(5) 0.0173(5) 0.0015(4) 0.0042(4) 0.0018(4)
C7 0.0180(5) 0.0181(6) 0.0176(5) 0.0015(4) 0.0050(4) 0.0028(4)
C8 0.0192(5) 0.0220(6) 0.0180(5) -0.0003(4) 0.0056(4) -0.0003(5)
C9 0.0185(5) 0.0213(6) 0.0166(5) 0.0012(4) 0.0052(4) 0.0022(4)
C10 0.0164(5) 0.0195(6) 0.0185(5) 0.0018(4) 0.0048(4) 0.0037(5)
C11 0.0184(5) 0.0316(7) 0.0172(5) 0.0021(5) 0.0067(4) 0.0032(5)
C12 0.0152(5) 0.0373(8) 0.0255(6) -0.0016(5) 0.0047(5) 0.0030(6)
C13 0.0193(6) 0.0308(7) 0.0230(6) -0.0013(5) 0.0019(5) -0.0008(5)
C14 0.0230(6) 0.0318(7) 0.0200(6) 0.0007(5) 0.0061(5) -0.0025(5)
C15 0.0179(5) 0.0260(6) 0.0210(6) -0.0003(5) 0.0068(4) 0.0008(5)

loop_
_atom_type_symbol
_atom_type_description
_atom_type_scat_dispersion_real
_atom_type_scat_dispersion_imag
_atom_type_scat_source
C C 0.0033 0.0016 'International Tables Vol C Tables 4.2.6.8 and 6.1.1.4'
H H 0.0000 0.0000 'International Tables Vol C Tables 4.2.6.8 and 6.1.1.4'
O O 0.0106 0.0060 'International Tables Vol C Tables 4.2.6.8 and 6.1.1.4'
F F 0.0171 0.0103 'International Tables Vol C Tables 4.2.6.8 and 6.1.1.4'

loop_
_geom_angle_atom_site_label_1
_geom_angle_atom_site_label_2
_geom_angle_atom_site_label_3
_geom_angle
C2 C1 C6 120.40(11)
C2 C1 H1A 119.8
C6 C1 H1A 119.8
C3 C2 C1 118.40(11)
C3 C2 H2A 120.8
C1 C2 H2A 120.8
F1 C3 C2 118.46(11)
F1 C3 C4 118.40(11)
C2 C3 C4 123.12(11)
C3 C4 C5 118.01(11)
C3 C4 H4A 121.0
C5 C4 H4A 121.0
C4 C5 C6 120.98(11)
C4 C5 H5A 119.5
C6 C5 H5A 119.5
C1 C6 C5 119.08(11)
C1 C6 C7 123.19(10)
C5 C6 C7 117.73(10)
O1 C7 C8 121.28(11)
O1 C7 C6 120.09(11)
C8 C7 C6 118.63(10)
C9 C8 C7 120.60(11)
C9 C8 H8A 119.7
C7 C8 H8A 119.7
C8 C9 C10 125.79(11)
C8 C9 H9A 117.1
C10 C9 H9A 117.1
C11 C10 C15 116.08(11)
C11 C10 C9 120.35(11)
C15 C10 C9 123.57(10)
F2 C11 C12 117.84(11)
F2 C11 C10 118.14(11)
C12 C11 C10 124.02(11)
C11 C12 C13 118.25(11)
C11 C12 H12A 120.9
C13 C12 H12A 120.9
C12 C13 C14 119.92(12)
C12 C13 H13A 120.0
C14 C13 H13A 120.0
C15 C14 C13 120.60(12)
C15 C14 H14A 119.7
C13 C14 H14A 119.7
C14 C15 C10 121.11(11)
C14 C15 H15A 119.4
C10 C15 H15A 119.4

loop_
_geom_bond_atom_site_label_1
_geom_bond_atom_site_label_2
_geom_bond_distance
F1 C3 1.3539(13)
F2 C11 1.3627(14)
O1 C7 1.2279(15)
C1 C2 1.3901(16)
C1 C6 1.3980(16)
C1 H1A 0.9500
C2 C3 1.3769(17)
C2 H2A 0.9500
C3 C4 1.3797(17)
C4 C5 1.3834(17)
C4 H4A 0.9500
C5 C6 1.4007(16)
C5 H5A 0.9500
C6 C7 1.4977(16)
C7 C8 1.4813(17)
C8 C9 1.3382(16)
C8 H8A 0.9500
C9 C10 1.4621(17)
C9 H9A 0.9500
C10 C11 1.3966(16)
C10 C15 1.4021(17)
C11 C12 1.3788(18)
C12 C13 1.3852(19)
C12 H12A 0.9500
C13 C14 1.3915(18)
C13 H13A 0.9500
C14 C15 1.3837(18)
C14 H14A 0.9500
C15 H15A 0.9500

loop_
_geom_hbond_atom_site_label_D
_geom_hbond_atom_site_label_H
_geom_hbond_atom_site_label_A
_geom_hbond_site_symmetry_A
_geom_hbond_distance_DH
_geom_hbond_distance_HA
_geom_hbond_distance_DA
_geom_hbond_angle_DHA
_geom_hbond_publ_flag
C4 H4A F2 2_645 0.95 2.47 3.4145(16) 175 yes
C14 H14A F1 2_656 0.95 2.54 3.4816(16) 174 yes
C15 H15A O1 4_576 0.95 2.55 3.4956(15) 174 yes

loop_
_geom_torsion_atom_site_label_1
_geom_torsion_atom_site_label_2
_geom_torsion_atom_site_label_3
_geom_torsion_atom_site_label_4
_geom_torsion
C6 C1 C2 C3 -0.23(19)
C1 C2 C3 F1 179.28(11)
C1 C2 C3 C4 0.7(2)
F1 C3 C4 C5 -178.75(11)
C2 C3 C4 C5 -0.2(2)
C3 C4 C5 C6 -0.83(19)
C2 C1 C6 C5 -0.76(18)
C2 C1 C6 C7 179.61(11)
C4 C5 C6 C1 1.31(18)
C4 C5 C6 C7 -179.04(11)
C1 C6 C7 O1 -179.26(12)
C5 C6 C7 O1 1.10(17)
C1 C6 C7 C8 0.84(18)
C5 C6 C7 C8 -178.80(11)
O1 C7 C8 C9 -3.18(19)
C6 C7 C8 C9 176.72(11)
C7 C8 C9 C10 -178.59(11)
C8 C9 C10 C11 -172.08(13)
C8 C9 C10 C15 7.9(2)
C15 C10 C11 F2 179.16(11)
C9 C10 C11 F2 -0.85(19)
C15 C10 C11 C12 -0.7(2)
C9 C10 C11 C12 179.33(13)
F2 C11 C12 C13 -178.95(12)
C10 C11 C12 C13 0.9(2)
C11 C12 C13 C14 -0.2(2)
C12 C13 C14 C15 -0.7(2)
C13 C14 C15 C10 0.9(2)
C11 C10 C15 C14 -0.25(19)
C9 C10 C15 C14 179.76(12)

loop_
_cod_related_entry_id
_cod_related_entry_database
_cod_related_entry_code
1 ChemSpider 4512046
